data_4023379
loop_
_publ_author_name
'Yun-Yun Yang'
'Wang-Ge Shou'
'Deng Hong'
'Yan-Guang Wang'

_publ_section_title
;
 Selective Synthesis of 4-Alkylidene-\b-lactams and
 N,N'-Diarylamidines from Azides and Aryloxyacetyl Chlorides via a
 Ketenimine-Participating One-Pot Cascade Process
;
_journal_name_full 'Journal of Organic Chemistry'
_journal_page_first 3574
_journal_page_last 3577
_journal_paper_doi 10.1021/jo702733h
_journal_volume 73
_journal_year 2008
_chemical_absolute_configuration ad
_chemical_formula_sum 'C24 H19 Cl2 N O3'
_chemical_formula_weight 440.30
_chemical_name_systematic
; 
 ? 
;
_space_group_IT_number 4
_symmetry_cell_setting monoclinic
_symmetry_space_group_name_Hall 'P 2yb'
_symmetry_space_group_name_H-M 'P 1 21 1'
_atom_sites_solution_hydrogens geom
_atom_sites_solution_primary direct
_atom_sites_solution_secondary difmap
_audit_creation_method SHELXL-97
_cell_angle_alpha 90.00
_cell_angle_beta 99.761(4)
_cell_angle_gamma 90.00
_cell_formula_units_Z 2
_cell_length_a 7.820(2)
_cell_length_b 13.703(4)
_cell_length_c 10.394(3)
_cell_measurement_reflns_used 2415
_cell_measurement_temperature 293(2)
_cell_measurement_theta_max 53.398
_cell_measurement_theta_min 4.965
_cell_volume 1097.7(5)
_computing_cell_refinement 'Bruker SMART'
_computing_data_collection 'Bruker SMART'
_computing_data_reduction 'Bruker SHELXTL'
_computing_molecular_graphics 'Bruker SHELXTL'
_computing_publication_material 'Bruker SHELXTL'
_computing_structure_refinement 'SHELXL-97 (Sheldrick, 1997)'
_computing_structure_solution 'SHELXS-97 (Sheldrick, 1990)'
_diffrn_ambient_temperature 293(2)
_diffrn_measured_fraction_theta_full 0.982
_diffrn_measured_fraction_theta_max 0.982
_diffrn_measurement_device_type 'CCD area detector'
_diffrn_measurement_method 'phi and omega scans'
_diffrn_radiation_monochromator graphite
_diffrn_radiation_source 'fine-focus sealed tube'
_diffrn_radiation_type MoK\a
_diffrn_radiation_wavelength 0.71073
_diffrn_reflns_av_R_equivalents 0.0692
_diffrn_reflns_av_sigmaI/netI 0.0607
_diffrn_reflns_limit_h_max 9
_diffrn_reflns_limit_h_min -9
_diffrn_reflns_limit_k_max 17
_diffrn_reflns_limit_k_min -15
_diffrn_reflns_limit_l_max 13
_diffrn_reflns_limit_l_min -6
_diffrn_reflns_number 5943
_diffrn_reflns_theta_full 26.99
_diffrn_reflns_theta_max 26.99
_diffrn_reflns_theta_min 1.99
_exptl_absorpt_coefficient_mu 0.321
_exptl_absorpt_correction_T_max 1.00000
_exptl_absorpt_correction_T_min 0.75187
_exptl_absorpt_correction_type empirical
_exptl_crystal_colour colorless
_exptl_crystal_density_diffrn 1.332
_exptl_crystal_density_method 'not measured'
_exptl_crystal_description prismatic
_exptl_crystal_F_000 456
_exptl_crystal_size_max 0.486
_exptl_crystal_size_mid 0.422
_exptl_crystal_size_min 0.347
_refine_diff_density_max 0.287
_refine_diff_density_min -0.265
_refine_diff_density_rms 0.067
_refine_ls_abs_structure_details 'Flack H D (1983), Acta Cryst. A39, 876-881'
_refine_ls_abs_structure_Flack 0.01(8)
_refine_ls_extinction_expression Fc^*^=kFc[1+0.001xFc^2^\l^3^/sin(2\q)]^-1/4^
_refine_ls_extinction_method SHELXL
_refine_ls_goodness_of_fit_ref 0.977
_refine_ls_hydrogen_treatment constr
_refine_ls_matrix_type full
_refine_ls_number_parameters 274
_refine_ls_number_reflns 4287
_refine_ls_number_restraints 1
_refine_ls_restrained_S_all 0.977
_refine_ls_R_factor_all 0.0666
_refine_ls_R_factor_gt 0.0527
_refine_ls_shift/su_max 0.001
_refine_ls_shift/su_mean 0.000
_refine_ls_structure_factor_coef Fsqd
_refine_ls_weighting_details 'calc w=1/[\s^2^(Fo^2^)+(0.0884P)^2^+0.0000P] where P=(Fo^2^+2Fc^2^)/3'
_refine_ls_weighting_scheme calc
_refine_ls_wR_factor_gt 0.1341
_refine_ls_wR_factor_ref 0.1434
_reflns_number_gt 3290
_reflns_number_total 4287
_reflns_threshold_expression >2sigma(I)
_cod_data_source_file jo702733h-File004.cif
_cod_data_source_block cd27165
_cod_depositor_comments
;
The following automatic conversions were performed:
'_symmetry_cell_setting' value 'Monoclinic' changed to 'monoclinic'
according to '/home/saulius/struct/CIF-dictionaries/cif_core.dic'
dictionary named 'cif_core.dic' version 2.4.1 from 2010-06-29.

Automatic conversion script
Id: cif_fix_enum 1527 2010-12-29 10:47:43Z saulius 
;
_cod_original_sg_symbol_H-M 'P 21'
_cod_database_code 4023379

loop_
_symmetry_equiv_pos_as_xyz
'x, y, z'
'-x, y+1/2, -z'

loop_
_atom_site_label
_atom_site_type_symbol
_atom_site_fract_x
_atom_site_fract_y
_atom_site_fract_z
_atom_site_U_iso_or_equiv
_atom_site_adp_type
_atom_site_occupancy
_atom_site_symmetry_multiplicity
_atom_site_calc_flag
_atom_site_refinement_flags
_atom_site_disorder_assembly
_atom_site_disorder_group
Cl1 Cl 0.47918(15) 0.92822(9) 0.11205(8) 0.0822(3) Uani 1 1 d . . .
Cl2 Cl 0.73595(17) 1.36239(9) 1.36861(14) 0.0928(4) Uani 1 1 d . . .
O3 O 0.9097(3) 1.00608(19) 1.0996(2) 0.0606(6) Uani 1 1 d . . .
C18 C 0.8663(4) 1.0921(2) 1.1558(3) 0.0492(7) Uani 1 1 d . . .
C14 C 0.5515(4) 0.9367(3) 0.2816(3) 0.0505(7) Uani 1 1 d . . .
O1 O 0.7045(4) 0.72253(18) 0.7453(2) 0.0653(6) Uani 1 1 d . . .
C15 C 0.5181(4) 1.0210(3) 0.3450(3) 0.0513(7) Uani 1 1 d . . .
H15 H 0.4607 1.0725 0.2979 0.062 Uiso 1 1 calc R . .
O2 O 0.6942(3) 0.96109(16) 0.68301(19) 0.0535(6) Uani 1 1 d . . .
C2 C 0.8202(4) 0.8983(2) 0.7527(3) 0.0481(7) Uani 1 1 d . . .
H2 H 0.9265 0.8954 0.7146 0.058 Uiso 1 1 calc R . .
C3 C 0.8564(4) 0.9197(3) 0.8986(3) 0.0493(7) Uani 1 1 d . . .
C23 C 0.9350(4) 1.1031(3) 1.2890(3) 0.0491(7) Uani 1 1 d . . .
C4 C 0.8895(5) 1.0024(3) 0.9647(3) 0.0560(8) Uani 1 1 d . . .
H4 H 0.8996 1.0598 0.9189 0.067 Uiso 1 1 calc R . .
C13 C 0.6353(5) 0.8581(3) 0.3478(3) 0.0562(8) Uani 1 1 d . . .
H13 H 0.6562 0.8016 0.3035 0.067 Uiso 1 1 calc R . .
C11 C 0.6547(4) 0.9495(2) 0.5478(3) 0.0447(7) Uani 1 1 d . . .
C16 C 0.5703(4) 1.0293(2) 0.4804(3) 0.0458(7) Uani 1 1 d . . .
C21 C 0.7864(5) 1.2576(3) 1.2849(4) 0.0598(8) Uani 1 1 d . . .
C22 C 0.8919(4) 1.1870(3) 1.3511(3) 0.0559(8) Uani 1 1 d . . .
H22 H 0.9351 1.1957 1.4394 0.067 Uiso 1 1 calc R . .
N1 N 0.8139(4) 0.8221(2) 0.9282(2) 0.0510(6) Uani 1 1 d . . .
C1 C 0.7641(4) 0.7966(2) 0.7962(3) 0.0486(7) Uani 1 1 d . . .
C12 C 0.6877(5) 0.8654(3) 0.4827(3) 0.0553(8) Uani 1 1 d . . .
H12 H 0.7449 0.8135 0.5289 0.066 Uiso 1 1 calc R . .
C19 C 0.7602(5) 1.1636(3) 1.0891(3) 0.0651(9) Uani 1 1 d . . .
H19 H 0.7164 1.1557 1.0008 0.078 Uiso 1 1 calc R . .
C20 C 0.7191(5) 1.2473(3) 1.1546(4) 0.0695(10) Uani 1 1 d . . .
H20 H 0.6476 1.2952 1.1107 0.083 Uiso 1 1 calc R . .
C17 C 0.5326(6) 1.1207(3) 0.5513(3) 0.0657(9) Uani 1 1 d . . .
H17A H 0.4435 1.1075 0.6021 0.099 Uiso 1 1 calc R . .
H17B H 0.4941 1.1711 0.4890 0.099 Uiso 1 1 calc R . .
H17C H 0.6360 1.1416 0.6079 0.099 Uiso 1 1 calc R . .
C5 C 0.8449(4) 0.7622(3) 1.0422(3) 0.0535(8) Uani 1 1 d . . .
C8 C 0.9052(8) 0.6432(4) 1.2609(4) 0.0858(14) Uani 1 1 d . . .
H8 H 0.9251 0.6031 1.3342 0.103 Uiso 1 1 calc R . .
C24 C 1.0490(5) 1.0252(3) 1.3601(3) 0.0695(10) Uani 1 1 d . . .
H24A H 1.0978 1.0481 1.4458 0.104 Uiso 1 1 calc R . .
H24B H 1.1407 1.0101 1.3126 0.104 Uiso 1 1 calc R . .
H24C H 0.9813 0.9676 1.3674 0.104 Uiso 1 1 calc R . .
C10 C 0.9790(5) 0.7848(3) 1.1430(3) 0.0646(9) Uani 1 1 d . . .
H10 H 1.0492 0.8389 1.1374 0.077 Uiso 1 1 calc R . .
C6 C 0.7413(5) 0.6807(3) 1.0490(4) 0.0624(9) Uani 1 1 d . . .
H6 H 0.6515 0.6659 0.9810 0.075 Uiso 1 1 calc R . .
C7 C 0.7739(6) 0.6217(3) 1.1588(4) 0.0752(11) Uani 1 1 d . . .
H7 H 0.7059 0.5665 1.1636 0.090 Uiso 1 1 calc R . .
C9 C 1.0070(6) 0.7245(4) 1.2536(4) 0.0793(13) Uani 1 1 d . . .
H9 H 1.0951 0.7396 1.3228 0.095 Uiso 1 1 calc R . .

loop_
_atom_site_aniso_label
_atom_site_aniso_U_11
_atom_site_aniso_U_22
_atom_site_aniso_U_33
_atom_site_aniso_U_23
_atom_site_aniso_U_13
_atom_site_aniso_U_12
Cl1 0.1037(8) 0.0932(8) 0.0436(4) -0.0089(5) -0.0047(4) 0.0009(6)
Cl2 0.0955(8) 0.0735(7) 0.1156(9) -0.0266(7) 0.0357(7) 0.0020(6)
O3 0.0813(16) 0.0576(15) 0.0412(11) -0.0042(10) 0.0053(10) -0.0041(12)
C18 0.0529(17) 0.0511(19) 0.0434(15) -0.0011(13) 0.0079(13) -0.0093(15)
C14 0.0538(17) 0.061(2) 0.0361(13) -0.0038(14) 0.0050(12) -0.0048(15)
O1 0.0907(16) 0.0490(14) 0.0529(13) -0.0026(11) 0.0031(12) -0.0051(12)
C15 0.0523(17) 0.0516(19) 0.0486(15) 0.0042(14) 0.0041(13) 0.0012(14)
O2 0.0717(14) 0.0512(13) 0.0378(10) -0.0015(9) 0.0100(9) 0.0119(11)
C2 0.0534(17) 0.0524(19) 0.0388(14) 0.0005(12) 0.0087(13) -0.0006(13)
C3 0.0557(17) 0.0559(19) 0.0362(13) -0.0015(14) 0.0070(12) -0.0081(15)
C23 0.0468(15) 0.059(2) 0.0421(15) 0.0007(14) 0.0079(12) -0.0111(14)
C4 0.073(2) 0.0509(19) 0.0438(16) 0.0026(14) 0.0096(14) -0.0095(16)
C13 0.071(2) 0.0501(19) 0.0484(17) -0.0087(15) 0.0119(15) 0.0024(17)
C11 0.0523(16) 0.0423(17) 0.0408(13) 0.0009(12) 0.0116(12) -0.0020(13)
C16 0.0494(16) 0.0419(17) 0.0472(15) -0.0002(12) 0.0118(12) -0.0022(13)
C21 0.059(2) 0.053(2) 0.070(2) -0.0095(16) 0.0174(16) -0.0084(16)
C22 0.0542(18) 0.065(2) 0.0486(17) -0.0086(15) 0.0095(14) -0.0094(16)
N1 0.0592(15) 0.0528(16) 0.0402(12) 0.0020(11) 0.0059(11) -0.0025(12)
C1 0.0561(18) 0.0449(18) 0.0437(15) -0.0013(13) 0.0053(13) 0.0058(14)
C12 0.070(2) 0.0457(18) 0.0508(17) 0.0042(15) 0.0129(15) 0.0090(16)
C19 0.074(2) 0.072(3) 0.0454(17) 0.0017(17) -0.0004(16) -0.0028(19)
C20 0.072(2) 0.058(2) 0.076(3) 0.0068(19) 0.0057(19) 0.0056(19)
C17 0.090(2) 0.050(2) 0.0566(19) -0.0058(15) 0.0087(18) 0.0116(18)
C5 0.0635(19) 0.056(2) 0.0426(16) 0.0028(13) 0.0138(14) 0.0152(16)
C8 0.138(4) 0.074(3) 0.049(2) 0.0151(19) 0.025(2) 0.044(3)
C24 0.074(2) 0.080(3) 0.0491(18) -0.0028(18) -0.0057(16) 0.006(2)
C10 0.076(2) 0.069(2) 0.0468(17) -0.0023(16) 0.0049(16) 0.0196(19)
C6 0.073(2) 0.058(2) 0.0573(19) 0.0061(16) 0.0167(17) 0.0066(18)
C7 0.111(3) 0.056(2) 0.065(2) 0.0120(18) 0.034(2) 0.015(2)
C9 0.103(3) 0.084(3) 0.0477(19) -0.0007(19) 0.0014(19) 0.034(3)

loop_
_atom_type_symbol
_atom_type_description
_atom_type_scat_dispersion_real
_atom_type_scat_dispersion_imag
_atom_type_scat_source
C C 0.0033 0.0016 'International Tables Vol C Tables 4.2.6.8 and 6.1.1.4'
H H 0.0000 0.0000 'International Tables Vol C Tables 4.2.6.8 and 6.1.1.4'
N N 0.0061 0.0033 'International Tables Vol C Tables 4.2.6.8 and 6.1.1.4'
O O 0.0106 0.0060 'International Tables Vol C Tables 4.2.6.8 and 6.1.1.4'
Cl Cl 0.1484 0.1585 'International Tables Vol C Tables 4.2.6.8 and 6.1.1.4'

loop_
_geom_angle_atom_site_label_1
_geom_angle_atom_site_label_2
_geom_angle_atom_site_label_3
_geom_angle
_geom_angle_site_symmetry_1
_geom_angle_site_symmetry_3
_geom_angle_publ_flag
C18 O3 C4 117.7(2) . . ?
O3 C18 C19 123.9(3) . . ?
O3 C18 C23 115.3(3) . . ?
C19 C18 C23 120.8(3) . . ?
C15 C14 C13 121.8(3) . . ?
C15 C14 Cl1 118.7(2) . . ?
C13 C14 Cl1 119.4(3) . . ?
C14 C15 C16 120.2(3) . . ?
C14 C15 H15 119.9 . . ?
C16 C15 H15 119.9 . . ?
C11 O2 C2 117.6(2) . . ?
O2 C2 C3 112.9(3) . . ?
O2 C2 C1 119.3(3) . . ?
C3 C2 C1 84.0(2) . . ?
O2 C2 H2 112.5 . . ?
C3 C2 H2 112.5 . . ?
C1 C2 H2 112.5 . . ?
C4 C3 N1 136.2(3) . . ?
C4 C3 C2 131.8(3) . . ?
N1 C3 C2 91.4(2) . . ?
C22 C23 C18 117.7(3) . . ?
C22 C23 C24 122.1(3) . . ?
C18 C23 C24 120.3(3) . . ?
C3 C4 O3 122.3(3) . . ?
C3 C4 H4 118.9 . . ?
O3 C4 H4 118.9 . . ?
C14 C13 C12 118.6(3) . . ?
C14 C13 H13 120.7 . . ?
C12 C13 H13 120.7 . . ?
C12 C11 O2 124.1(3) . . ?
C12 C11 C16 121.1(3) . . ?
O2 C11 C16 114.8(2) . . ?
C11 C16 C15 118.0(3) . . ?
C11 C16 C17 121.3(3) . . ?
C15 C16 C17 120.7(3) . . ?
C20 C21 C22 121.1(3) . . ?
C20 C21 Cl2 119.4(3) . . ?
C22 C21 Cl2 119.5(3) . . ?
C21 C22 C23 121.5(3) . . ?
C21 C22 H22 119.3 . . ?
C23 C22 H22 119.3 . . ?
C1 N1 C3 93.4(2) . . ?
C1 N1 C5 130.3(3) . . ?
C3 N1 C5 134.9(3) . . ?
O1 C1 N1 131.5(3) . . ?
O1 C1 C2 137.6(3) . . ?
N1 C1 C2 90.9(2) . . ?
C11 C12 C13 120.3(3) . . ?
C11 C12 H12 119.9 . . ?
C13 C12 H12 119.9 . . ?
C18 C19 C20 120.1(3) . . ?
C18 C19 H19 119.9 . . ?
C20 C19 H19 119.9 . . ?
C21 C20 C19 118.9(3) . . ?
C21 C20 H20 120.6 . . ?
C19 C20 H20 120.6 . . ?
C16 C17 H17A 109.5 . . ?
C16 C17 H17B 109.5 . . ?
H17A C17 H17B 109.5 . . ?
C16 C17 H17C 109.5 . . ?
H17A C17 H17C 109.5 . . ?
H17B C17 H17C 109.5 . . ?
C10 C5 C6 120.9(3) . . ?
C10 C5 N1 120.0(4) . . ?
C6 C5 N1 119.1(3) . . ?
C7 C8 C9 119.5(4) . . ?
C7 C8 H8 120.3 . . ?
C9 C8 H8 120.3 . . ?
C23 C24 H24A 109.5 . . ?
C23 C24 H24B 109.5 . . ?
H24A C24 H24B 109.5 . . ?
C23 C24 H24C 109.5 . . ?
H24A C24 H24C 109.5 . . ?
H24B C24 H24C 109.5 . . ?
C5 C10 C9 118.8(4) . . ?
C5 C10 H10 120.6 . . ?
C9 C10 H10 120.6 . . ?
C7 C6 C5 118.9(4) . . ?
C7 C6 H6 120.5 . . ?
C5 C6 H6 120.5 . . ?
C8 C7 C6 121.2(5) . . ?
C8 C7 H7 119.4 . . ?
C6 C7 H7 119.4 . . ?
C8 C9 C10 120.6(4) . . ?
C8 C9 H9 119.7 . . ?
C10 C9 H9 119.7 . . ?

loop_
_geom_bond_atom_site_label_1
_geom_bond_atom_site_label_2
_geom_bond_distance
_geom_bond_site_symmetry_2
_geom_bond_publ_flag
Cl1 C14 1.761(3) . ?
Cl2 C21 1.758(4) . ?
O3 C18 1.383(4) . ?
O3 C4 1.385(4) . ?
C18 C19 1.390(5) . ?
C18 C23 1.406(4) . ?
C14 C15 1.376(5) . ?
C14 C13 1.383(5) . ?
O1 C1 1.202(4) . ?
C15 C16 1.403(4) . ?
C15 H15 0.9300 . ?
O2 C11 1.396(3) . ?
O2 C2 1.412(4) . ?
C2 C3 1.523(4) . ?
C2 C1 1.551(4) . ?
C2 H2 0.9800 . ?
C3 C4 1.328(5) . ?
C3 N1 1.424(4) . ?
C23 C22 1.387(5) . ?
C23 C24 1.502(5) . ?
C4 H4 0.9300 . ?
C13 C12 1.395(4) . ?
C13 H13 0.9300 . ?
C11 C12 1.383(5) . ?
C11 C16 1.402(4) . ?
C16 C17 1.507(5) . ?
C21 C20 1.375(6) . ?
C21 C22 1.378(5) . ?
C22 H22 0.9300 . ?
N1 C1 1.405(4) . ?
N1 C5 1.428(4) . ?
C12 H12 0.9300 . ?
C19 C20 1.399(6) . ?
C19 H19 0.9300 . ?
C20 H20 0.9300 . ?
C17 H17A 0.9600 . ?
C17 H17B 0.9600 . ?
C17 H17C 0.9600 . ?
C5 C10 1.386(5) . ?
C5 C6 1.389(5) . ?
C8 C7 1.378(7) . ?
C8 C9 1.379(7) . ?
C8 H8 0.9300 . ?
C24 H24A 0.9600 . ?
C24 H24B 0.9600 . ?
C24 H24C 0.9600 . ?
C10 C9 1.402(6) . ?
C10 H10 0.9300 . ?
C6 C7 1.387(5) . ?
C6 H6 0.9300 . ?
C7 H7 0.9300 . ?
C9 H9 0.9300 . ?

loop_
_geom_hbond_atom_site_label_D
_geom_hbond_atom_site_label_H
_geom_hbond_atom_site_label_A
_geom_hbond_distance_DH
_geom_hbond_distance_HA
_geom_hbond_distance_DA
_geom_hbond_angle_DHA
_geom_hbond_site_symmetry_A
C15 H15 O1 0.93 2.43 3.314(4) 159.0 2_656

loop_
_geom_torsion_atom_site_label_1
_geom_torsion_atom_site_label_2
_geom_torsion_atom_site_label_3
_geom_torsion_atom_site_label_4
_geom_torsion
_geom_torsion_site_symmetry_1
_geom_torsion_site_symmetry_2
_geom_torsion_site_symmetry_3
_geom_torsion_site_symmetry_4
_geom_torsion_publ_flag
C4 O3 C18 C19 19.2(4) . . . . ?
C4 O3 C18 C23 -162.0(3) . . . . ?
C13 C14 C15 C16 0.5(5) . . . . ?
Cl1 C14 C15 C16 178.5(2) . . . . ?
C11 O2 C2 C3 178.3(2) . . . . ?
C11 O2 C2 C1 -85.5(3) . . . . ?
O2 C2 C3 C4 -48.4(5) . . . . ?
C1 C2 C3 C4 -167.8(4) . . . . ?
O2 C2 C3 N1 123.3(3) . . . . ?
C1 C2 C3 N1 3.9(2) . . . . ?
O3 C18 C23 C22 -178.4(3) . . . . ?
C19 C18 C23 C22 0.5(5) . . . . ?
O3 C18 C23 C24 0.9(4) . . . . ?
C19 C18 C23 C24 179.8(3) . . . . ?
N1 C3 C4 O3 8.3(6) . . . . ?
C2 C3 C4 O3 176.3(3) . . . . ?
C18 O3 C4 C3 -151.4(3) . . . . ?
C15 C14 C13 C12 -0.4(5) . . . . ?
Cl1 C14 C13 C12 -178.4(3) . . . . ?
C2 O2 C11 C12 20.5(4) . . . . ?
C2 O2 C11 C16 -162.1(3) . . . . ?
C12 C11 C16 C15 0.8(4) . . . . ?
O2 C11 C16 C15 -176.6(3) . . . . ?
C12 C11 C16 C17 179.4(3) . . . . ?
O2 C11 C16 C17 1.9(4) . . . . ?
C14 C15 C16 C11 -0.7(4) . . . . ?
C14 C15 C16 C17 -179.2(3) . . . . ?
C20 C21 C22 C23 0.3(5) . . . . ?
Cl2 C21 C22 C23 180.0(2) . . . . ?
C18 C23 C22 C21 -0.4(5) . . . . ?
C24 C23 C22 C21 -179.6(3) . . . . ?
C4 C3 N1 C1 166.7(4) . . . . ?
C2 C3 N1 C1 -4.3(2) . . . . ?
C4 C3 N1 C5 -26.3(6) . . . . ?
C2 C3 N1 C5 162.6(3) . . . . ?
C3 N1 C1 O1 -176.7(4) . . . . ?
C5 N1 C1 O1 15.4(6) . . . . ?
C3 N1 C1 C2 4.3(2) . . . . ?
C5 N1 C1 C2 -163.6(3) . . . . ?
O2 C2 C1 O1 64.1(5) . . . . ?
C3 C2 C1 O1 177.0(4) . . . . ?
O2 C2 C1 N1 -117.0(3) . . . . ?
C3 C2 C1 N1 -4.0(2) . . . . ?
O2 C11 C12 C13 176.5(3) . . . . ?
C16 C11 C12 C13 -0.7(5) . . . . ?
C14 C13 C12 C11 0.5(5) . . . . ?
O3 C18 C19 C20 178.2(3) . . . . ?
C23 C18 C19 C20 -0.6(5) . . . . ?
C22 C21 C20 C19 -0.3(6) . . . . ?
Cl2 C21 C20 C19 -180.0(3) . . . . ?
C18 C19 C20 C21 0.4(6) . . . . ?
C1 N1 C5 C10 141.9(4) . . . . ?
C3 N1 C5 C10 -20.9(5) . . . . ?
C1 N1 C5 C6 -36.9(5) . . . . ?
C3 N1 C5 C6 160.3(3) . . . . ?
C6 C5 C10 C9 -1.0(5) . . . . ?
N1 C5 C10 C9 -179.8(3) . . . . ?
C10 C5 C6 C7 0.0(5) . . . . ?
N1 C5 C6 C7 178.8(3) . . . . ?
C9 C8 C7 C6 -0.4(6) . . . . ?
C5 C6 C7 C8 0.7(6) . . . . ?
C7 C8 C9 C10 -0.6(6) . . . . ?
C5 C10 C9 C8 1.3(6) . . . . ?

loop_
_cod_related_entry_id
_cod_related_entry_database
_cod_related_entry_code
1 ChemSpider 21194950
